data_7027846
loop_
_publ_author_name
'Solari, Euro'
'Maltese, Cristiano'
'Latronico, Mario'
'Floriani, Carlo'
'Chiesi-Villa, Angiola'
'Rizzoli, Corrado'

_publ_section_title
;
 Molybdenum--carbon functionalities supported by a quadridentate
 Schiff-base ligand: the reactivity of
 trans-dichloro[N,N&#x2032;-bis(salicylidene)-o-phenylenediaminato]molybdenum(IV)&#x200A;&#x2021;
;
_journal_issue 14
_journal_name_full 'Journal of the Chemical Society, Dalton Transactions'
_journal_page_first 2395
_journal_paper_doi 10.1039/a802148a
_journal_year 1998
_chemical_formula_sum 'C76 H64 Mo2 N4 O6'
_chemical_formula_weight 1321.24
_space_group_IT_number 60
_symmetry_cell_setting orthorhombic
_symmetry_space_group_name_Hall '-P 2n 2ab'
_symmetry_space_group_name_H-M 'P b c n'
_atom_sites_solution_hydrogens difmap
_atom_sites_solution_primary direct
_atom_sites_solution_secondary difmap
_cell_angle_alpha 90.00(0)
_cell_angle_beta 90.00(0)
_cell_angle_gamma 90.00(0)
_cell_formula_units_Z 4.00
_cell_length_a 24.185(4)
_cell_length_b 14.435(2)
_cell_length_c 17.044(2)
_cell_measurement_reflns_used 133
_cell_measurement_temperature 25
_cell_measurement_theta_max 49.9
_cell_measurement_theta_min 44.0
_cell_volume 5950.2(15)
_computing_cell_refinement 'TEXSAN Software'
_computing_data_collection 'TEXSAN Software'
_computing_data_reduction 'TEXSAN Software'
_computing_structure_refinement 'SHELXS-93 (Sheldrick, 1993)'
_computing_structure_solution 'SHELXS-76 (Sheldrick, 1976)'
_diffrn_ambient_temperature 133
_diffrn_measurement_device 'Rigaku AFC6S'
_diffrn_measurement_method omega/2theta
_diffrn_radiation_monochromator graphite
_diffrn_radiation_source fine-focussealedtube
_diffrn_radiation_type CuKa
_diffrn_radiation_wavelength 1.54178
_diffrn_reflns_av_R_equivalents 0.0000
_diffrn_reflns_av_sigmaI/netI 0.0837
_diffrn_reflns_limit_h_max 29
_diffrn_reflns_limit_h_min -16
_diffrn_reflns_limit_k_max 17
_diffrn_reflns_limit_k_min -7
_diffrn_reflns_limit_l_max 20
_diffrn_reflns_limit_l_min -20
_diffrn_reflns_number 5631
_diffrn_reflns_theta_max 70.11
_diffrn_reflns_theta_min 3.57
_diffrn_standards_decay_% 0.3
_diffrn_standards_interval_count 150
_diffrn_standards_number 3
_exptl_absorpt_coefficient_mu 3.9850
_exptl_absorpt_correction_T_max 1.000
_exptl_absorpt_correction_T_min 0.822
_exptl_absorpt_correction_type 'North et al. 1968'
_exptl_crystal_colour brown
_exptl_crystal_density_diffrn 1.4749
_exptl_crystal_density_meas ?
_exptl_crystal_density_method not_measured
_exptl_crystal_description irregular_prism
_exptl_crystal_F_000 2720.0
_exptl_crystal_size_max 0.38
_exptl_crystal_size_mid 0.29
_exptl_crystal_size_min 0.13
_refine_diff_density_max 0.464
_refine_diff_density_min -0.869
_refine_diff_density_rms 0.106
_refine_ls_extinction_method none
_refine_ls_goodness_of_fit_all 1.058
_refine_ls_goodness_of_fit_obs 1.140
_refine_ls_hydrogen_treatment not_refined
_refine_ls_matrix_type full
_refine_ls_number_parameters 412
_refine_ls_number_reflns 4919
_refine_ls_number_restraints 30
_refine_ls_restrained_S_all 1.252
_refine_ls_restrained_S_obs 1.135
_refine_ls_R_factor_all 0.1109
_refine_ls_R_factor_obs 0.0420
_refine_ls_shift/esd_max 0.001
_refine_ls_shift/esd_mean 0.000
_refine_ls_structure_factor_coef Fsqd
_refine_ls_weighting_details 'w=1/[s^2^(Fo^2^)+( 0.0513P)^2^+6.1205P] where P=(Fo^2^+2Fc^2^)/3'
_refine_ls_weighting_scheme calc
_refine_ls_wR_factor_all 0.1209
_refine_ls_wR_factor_obs 0.1047
_reflns_number_observed 3303
_reflns_number_total 5631
_reflns_observed_criterion >2sigma(I)
_cod_data_source_file a802148sup1.cif
_cod_data_source_block COMPLEX_5
_cod_depositor_comments
;
The following automatic conversions were performed:

'_exptl_crystal_density_meas' value 'not_measured' was changed to '?'
- the value is perceived as not measured.

Automatic conversion script
Id: cif_fix_values 3008 2015-01-20 13:52:24Z robertas 

The following automatic conversions were performed:

'_refine_ls_weighting_scheme' value 'calc w=1/[s^2^(Fo^2^)+(
0.0513P)^2^+6.1205P] where P=(Fo^2^+2Fc^2^)/3' was changed to 'calc'.
New tag '_refine_ls_weighting_details' was created. The value of the
new tag was set to 'w=1/[s^2^(Fo^2^)+( 0.0513P)^2^+6.1205P] where
P=(Fo^2^+2Fc^2^)/3'.

Automatic conversion script
Id: cif_fix_values 3143 2015-03-26 13:38:13Z robertas 
;
_cod_original_sg_symbol_H-M PBCN
_cod_original_formula_sum C76H64Mo2N4O6
_cod_database_code 7027846

loop_
_symmetry_equiv_pos_as_xyz
'x, y, z'
'x+1/2, -y+1/2, -z'
'-x, y, -z+1/2'
'-x+1/2, -y+1/2, z+1/2'
'-x, -y, -z'
'-x-1/2, y-1/2, z'
'x, -y, z-1/2'
'x-1/2, y-1/2, -z-1/2'

loop_
_atom_site_aniso_label
_atom_site_aniso_U_11
_atom_site_aniso_U_22
_atom_site_aniso_U_33
_atom_site_aniso_U_23
_atom_site_aniso_U_13
_atom_site_aniso_U_12
MO1 0.0141(2) 0.0132(2) 0.0170(2) -0.0005(2) -0.0012(2) 0.0005(2)
O1 0.0214(17) 0.0180(19) 0.0213(19) 0.0016(14) -0.0055(14) 0.0002(14)
O2 0.0178(16) 0.0254(18) 0.0230(19) 0.0001(15) -0.0017(15) 0.0019(14)
N1 0.0171(22) 0.0213(21) 0.0202(22) -0.0037(18) -0.0004(16) -0.0022(17)
N2 0.0178(18) 0.0092(17) 0.0220(20) 0.0006(16) 0.0015(20) 0.0028(16)
C1 0.0171(24) 0.0284(29) 0.0199(27) -0.0002(22) -0.0018(20) 0.0036(21)
C2 0.0275(29) 0.0367(35) 0.0289(32) 0.0046(26) -0.0055(26) 0.0081(26)
C3 0.0269(30) 0.0509(42) 0.0340(35) 0.0151(31) -0.0046(27) 0.0109(29)
C4 0.0261(30) 0.0595(43) 0.0279(32) 0.0022(30) -0.0099(25) 0.0038(30)
C5 0.0218(27) 0.0461(39) 0.0270(30) -0.0088(28) -0.0082(23) 0.0018(26)
C6 0.0195(24) 0.0371(32) 0.0181(25) -0.0033(24) 0.0006(21) -0.0005(25)
C7 0.0253(26) 0.0257(29) 0.0220(28) -0.0028(23) 0.0008(22) -0.0007(23)
C8 0.0197(23) 0.0188(25) 0.0218(26) -0.0029(21) 0.0026(21) -0.0012(20)
C9 0.0317(28) 0.0256(27) 0.0328(29) -0.0070(24) 0.0029(26) -0.0054(26)
C10 0.0445(35) 0.0204(27) 0.0417(37) -0.0102(27) 0.0066(30) -0.0034(26)
C11 0.0376(32) 0.0182(27) 0.0446(35) -0.0010(25) 0.0110(31) 0.0022(25)
C12 0.0231(24) 0.0182(24) 0.0327(29) -0.0001(25) 0.0037(25) 0.0013(20)
C13 0.0222(24) 0.0124(23) 0.0195(25) -0.0041(19) 0.0022(20) -0.0017(19)
C14 0.0189(24) 0.0139(23) 0.0198(27) 0.0005(20) 0.0023(21) -0.0015(20)
C15 0.0129(23) 0.0143(24) 0.0329(30) 0.0038(21) -0.0016(21) -0.0016(19)
C16 0.0186(25) 0.0266(30) 0.0328(31) -0.0069(25) 0.0052(23) 0.0017(21)
C17 0.0257(29) 0.0316(33) 0.0478(38) -0.0070(29) 0.0090(28) 0.0051(25)
C18 0.0185(28) 0.0488(39) 0.0583(44) 0.0048(36) -0.0011(27) 0.0079(27)
C19 0.0247(28) 0.0410(35) 0.0380(35) 0.0035(30) -0.0077(26) -0.0005(27)
C20 0.0159(24) 0.0181(25) 0.0335(31) 0.0023(23) 0.0014(23) 0.0022(20)
C21 0.0144(22) 0.0126(24) 0.0254(28) 0.0012(20) -0.0029(20) -0.0017(19)
C22 0.0182(23) 0.0149(23) 0.0265(25) 0.0026(23) 0.0006(20) -0.0020(18)
C31 0.0282(26) 0.0133(21) 0.0210(25) -0.0015(22) 0.0023(20) -0.0035(22)
C32 0.0280(28) 0.0287(32) 0.0339(32) 0.0052(26) -0.0049(24) -0.0115(25)
C33 0.0317(32) 0.0401(37) 0.0389(37) 0.0029(29) 0.0055(29) -0.0110(28)
C34 0.0369(34) 0.0452(40) 0.0359(35) 0.0094(31) 0.0109(28) -0.0101(30)
C35 0.0380(35) 0.0497(41) 0.0297(34) 0.0140(30) -0.0035(28) -0.0019(31)
C36 0.0231(27) 0.0372(32) 0.0273(31) 0.0053(25) 0.0014(23) -0.0003(25)
C41 0.0232(24) 0.0161(24) 0.0242(28) -0.0014(22) 0.0068(21) -0.0040(19)
C42 0.0242(28) 0.0189(25) 0.0268(28) 0.0031(21) 0.0066(22) -0.0008(21)
C43 0.0326(29) 0.0200(26) 0.0398(32) 0.0066(24) 0.0058(28) 0.0048(25)
C44 0.0459(35) 0.0183(27) 0.0471(40) -0.0033(27) 0.0183(30) -0.0078(26)
C45 0.0243(26) 0.0278(29) 0.0335(31) -0.0082(25) 0.0073(24) -0.0134(23)
C46 0.0217(25) 0.0198(25) 0.0272(28) -0.0009(22) 0.0042(21) -0.0032(21)

loop_
_atom_site_label
_atom_site_fract_x
_atom_site_fract_y
_atom_site_fract_z
_atom_site_U_iso_or_equiv
_atom_site_thermal_displace_type
_atom_site_type_symbol
_atom_site_calc_attached_atom
_atom_site_aniso_ratio
MO1 -0.03797(1) 0.19678(2) 0.69836(2) 0.0148(1) aniso Mo . 1.36
O1 -0.0581(1) 0.2849(2) 0.6119(2) 0.0202(10) aniso O . 1.78
O2 0.1191(1) 0.1705(2) 0.7942(2) 0.0221(10) aniso O . 1.54
O3A -0.1754(5) -0.1009(9) 0.6036(8) 0.0195(13) iso O . 1.66
O3B -0.2692(8) -0.0849(14) 0.6464(11) 0.0163(11) iso O . 2.71
O3C -0.2096(8) -0.2161(15) 0.6887(13) 0.0163(10) iso O . 2.71
N1 -0.0492(2) 0.0929(3) 0.6036(2) 0.0218(16) aniso N . 1.91
N2 0.0349(2) 0.1161(2) 0.6939(2) 0.0310(19) aniso N . 2.30
C1 -0.0935(2) 0.2738(4) 0.5537(3) 0.0378(21) aniso C . 3.64
C2 -0.1153(2) 0.3533(4) 0.5188(4) 0.0316(20) aniso C . 3.33
C3 -0.1518(2) 0.3495(5) 0.4580(4) 0.0249(16) aniso C . 2.16
C4 -0.1688(2) 0.2634(5) 0.4289(4) 0.0243(17) aniso C . 1.36
C5 -0.1455(2) 0.1839(5) 0.4585(3) 0.0201(14) aniso C . 1.49
C6 -0.1077(2) 0.1869(4) 0.5214(3) 0.0301(16) aniso C . 2.02
C7 -0.0817(2) 0.1016(4) 0.5437(3) 0.0356(19) aniso C . 3.25
C8 -0.0216(2) 0.0098(4) 0.6218(3) 0.0335(18) aniso C . 2.97
C9 -0.0354(2) -0.0795(4) 0.5951(4) 0.0247(14) aniso C . 1.91
C10 -0.0038(3) -0.1536(4) 0.6197(4) 0.0180(14) aniso C . 2.38
C11 0.0418(3) -0.1412(4) 0.6681(4) 0.0175(14) aniso C . 1.63
C12 0.0555(2) -0.0538(4) 0.6955(4) 0.0201(15) aniso C . 2.88
C13 0.0227(2) 0.0216(3) 0.6729(3) 0.0260(16) aniso C . 2.48
C14 0.0775(2) 0.1501(3) 0.6373(3) 0.0350(19) aniso C . 2.85
C15 0.1340(2) 0.1181(3) 0.6620(3) 0.0418(23) aniso C . 3.69
C16 0.1696(2) 0.0762(4) 0.6093(3) 0.0346(19) aniso C . 2.13
C17 0.2216(2) 0.0459(4) 0.6311(4) 0.0225(14) aniso C . 2.34
C18 0.2384(2) 0.0596(5) 0.7075(4) 0.0174(15) aniso C . 2.30
C19 0.2037(2) 0.1009(4) 0.7608(4) 0.0199(14) aniso C . 2.02
C20 0.1512(2) 0.1315(4) 0.7396(3) 0.0199(13) aniso C . 2.02
C21 0.0748(2) 0.2540(3) 0.6391(3) 0.0208(15) aniso C . 2.42
C22 0.0491(2) 0.2936(3) 0.7012(3) 0.0302(16) aniso C . 2.67
C31 0.1047(2) 0.3029(4) 0.5754(3) 0.0394(19) aniso C . 2.86
C32 0.1616(2) 0.3157(4) 0.5785(4) 0.0392(21) aniso C . 2.59
C33 0.1893(3) 0.3614(4) 0.5192(4) 0.0292(17) aniso C . 1.77
C34 0.1599(3) 0.3950(5) 0.4559(4) 0.0212(14) aniso C . 2.27
C35 0.1035(3) 0.3828(5) 0.4515(4) 0.0233(16) aniso C . 2.02
C36 0.0757(2) 0.3384(4) 0.5117(4) 0.0308(18) aniso C . 2.63
C41 0.0561(2) 0.3968(3) 0.7071(3) 0.0371(19) aniso C . 4.12
C42 0.0265(2) 0.4586(4) 0.6611(3) 0.0286(15) aniso C . 3.85
C43 0.0395(3) 0.5526(4) 0.6628(4) 0.0229(15) aniso C . 1.77
C44 0.0803(3) 0.5851(4) 0.7121(4) 0.0459(35) aniso C . 0.00
C45 0.1097(2) 0.5243(4) 0.7580(3) 0.0243(26) aniso C . 0.00
C46 0.0974(2) 0.4306(4) 0.7558(3) 0.0217(25) aniso C . 0.00
C51A -0.2322(5) -0.1049(16) 0.5860(11) 0.0554(61) iso C . 0.00
C52A -0.2611(7) -0.1553(13) 0.6537(10) 0.0607(47) iso C . 0.00
C53A -0.2143(7) -0.1793(20) 0.7110(11) 0.0662(60) iso C . 0.00
C54A -0.1619(8) -0.1720(13) 0.6590(11) 0.0733(60) iso C . 0.00
C51B -0.2618(15) -0.1605(21) 0.6991(21) 0.0704(96) iso C . 0.00
C52B -0.1986(15) -0.1652(49) 0.7086(28) 0.106(19) iso C . 0.00
C53B -0.1766(13) -0.1236(26) 0.6312(22) 0.0496(82) iso C . 0.00
C54B -0.2256(10) -0.0742(26) 0.5916(17) 0.0540(96) iso C . 0.00
C51C -0.1687(13) -0.1451(21) 0.6845(17) 0.0544(86) iso C . 0.00
C52C -0.1706(10) -0.1366(24) 0.5945(17) 0.0400(70) iso C . 0.00
C53C -0.2318(10) -0.1348(23) 0.5708(18) 0.0486(92) iso C . 0.00
C54C -0.2544(10) -0.1974(22) 0.6363(15) 0.0492(71) iso C . 0.00
H2 -0.16630(0) 0.39910(0) 0.43150(0) 0.0500(0) iso H C3 1.00
H3 -0.11350(0) 0.40620(0) 0.53420(0) 0.0500(0) iso H C2 1.00
H4 -0.20060(0) 0.26650(0) 0.39200(0) 0.0500(0) iso H C4 1.00
H5 -0.15510(0) 0.12800(0) 0.43400(0) 0.0500(0) iso H C5 1.00
H7 -0.09020(0) 0.03630(0) 0.50500(0) 0.0500(0) iso H C7 1.00
H9 -0.06550(0) -0.09230(0) 0.55040(0) 0.0500(0) iso H C9 1.00
H10 -0.01220(0) -0.21060(0) 0.59740(0) 0.0500(0) iso H C10 1.00
H11 0.06210(0) -0.19650(0) 0.68400(0) 0.0500(0) iso H C11 1.00
H12 0.08060(0) -0.04680(0) 0.73360(0) 0.0500(0) iso H C12 1.00
H14 0.06600(0) 0.12560(0) 0.58730(0) 0.0500(0) iso H C14 1.00
H16 0.15700(0) 0.07220(0) 0.55990(0) 0.0500(0) iso H C16 1.00
H17 0.23870(0) 0.01860(0) 0.58590(0) 0.0500(0) iso H C17 1.00
H18 0.26810(0) 0.05660(0) 0.72880(0) 0.0500(0) iso H C18 1.00
H19 0.21500(0) 0.10850(0) 0.80920(0) 0.0500(0) iso H C19 1.00
H32 0.18380(0) 0.29260(0) 0.62170(0) 0.0500(0) iso H C32 1.00
H33 0.22860(0) 0.36770(0) 0.52470(0) 0.0500(0) iso H C33 1.00
H34 0.17680(0) 0.42360(0) 0.41290(0) 0.0500(0) iso H C34 1.00
H35 0.08340(0) 0.40460(0) 0.40760(0) 0.0500(0) iso H C35 1.00
H36 0.03830(0) 0.31750(0) 0.51190(0) 0.0500(0) iso H C36 1.00
H42 -0.00120(0) 0.43650(0) 0.62260(0) 0.0500(0) iso H C42 1.00
H43 0.01860(0) 0.59300(0) 0.63110(0) 0.0500(0) iso H C43 1.00
H44 0.08440(0) 0.64060(0) 0.71340(0) 0.0500(0) iso H C44 1.00
H45 0.13920(0) 0.55250(0) 0.79050(0) 0.0500(0) iso H C45 1.00
H46 0.11290(0) 0.38670(0) 0.78700(0) 0.0500(0) iso H C46 1.00

loop_
_atom_type_symbol
_atom_type_description
_atom_type_scat_dispersion_real
_atom_type_scat_dispersion_imag
_atom_type_scat_source
Mo Mo -0.0483 2.7339 'International Tables Vol C Tables 4.2.6.8 and 6.1.1.4'
O O 0.0492 0.0322 'International Tables Vol C Tables 4.2.6.8 and 6.1.1.4'
N N 0.0311 0.0180 'International Tables Vol C Tables 4.2.6.8 and 6.1.1.4'
C C 0.0181 0.0091 'International Tables Vol C Tables 4.2.6.8 and 6.1.1.4'
H H 0.0000 0.0000 'International Tables Vol C Tables 4.2.6.8 and 6.1.1.4'

loop_
_geom_angle_atom_site_label_1
_geom_angle_atom_site_label_2
_geom_angle_atom_site_label_3
_geom_angle
_geom_angle_publ_flag
C22 MO1 C22` 74.9(2) yes
N2` MO1 C22` 72.0(2) yes
N2` MO1 C22 104.6(2) yes
N2 MO1 C22` 118.3(2) yes
N2 MO1 C22 67.1(1) yes
N2 MO1 N2` 73.0(1) yes
N1 MO1 C22` 165.6(2) yes
N1 MO1 C22 119.3(2) yes
N1 MO1 N2` 104.9(1) yes
N1 MO1 N2 72.8(2) yes
O2` MO1 C22` 87.2(2) yes
O2` MO1 C22 156.9(1) yes
O2` MO1 N2` 83.0(1) yes
O2` MO1 N2 135.6(1) yes
O2` MO1 N1 78.4(1) yes
O1 MO1 C22` 97.9(1) yes
O1 MO1 C22 82.3(1) yes
O1 MO1 N2` 165.3(1) yes
O1 MO1 N2 121.7(1) yes
O1 MO1 N1 82.2(1) yes
O1 MO1 O2` 85.9(1) yes
MO1` MO1 C22` 63.6(1) yes
MO1` MO1 C22 52.1(1) yes
MO1` MO1 N2` 52.5(1) yes
MO1` MO1 N2 54.8(1) yes
MO1` MO1 N1 126.3(1) yes
MO1` MO1 O2` 131.6(1) yes
MO1` MO1 O1 133.1(1) yes
MO1 MO1` C22` 52.1(1) yes
MO1 MO1` C22 63.6(1) yes
MO1 MO1` N2` 54.8(1) yes
MO1 MO1` N2 52.5(1) yes
MO1 MO1` O2 131.6(1) yes
C22 MO1` C22` 74.9(2) yes
N2` MO1` C22` 67.1(1) yes
N2` MO1` C22 118.3(2) yes
N2 MO1` C22` 104.6(2) yes
N2 MO1` C22 72.0(2) yes
N2 MO1` N2` 73.0(1) yes
O2 MO1` C22` 156.9(1) yes
O2 MO1` C22 87.2(2) yes
O2 MO1` N2` 135.6(1) yes
O2 MO1` N2 83.0(1) yes
MO1 O1 C1 129.2(3) yes
MO1` O2 C20 133.9(3) yes
C51A O3A C54A 109(1) yes
C51B O3B C54B 114(2) yes
C51C O3C C54C 111(2) yes
MO1 N1 C8 110.9(3) yes
MO1 N1 C7 125.6(4) yes
C7 N1 C8 123.0(4) yes
MO1 N2 MO1` 72.7(1) yes
MO1` N2 C14 110.2(3) yes
MO1` N2 C13 136.3(3) yes
MO1 N2 C14 114.7(3) yes
MO1 N2 C13 111.1(3) yes
C13 N2 C14 107.0(3) yes
MO1 N2` MO1` 72.7(1) yes
O1 C1 C6 123.9(5) yes
O1 C1 C2 117.7(5) yes
C2 C1 C6 118.2(5) yes
C1 C2 C3 122.4(6) yes
C2 C3 C4 119.7(6) yes
C3 C4 C5 119.4(5) yes
C4 C5 C6 121.3(6) yes
C1 C6 C5 118.8(5) yes
C5 C6 C7 117.4(5) yes
C1 C6 C7 123.6(5) yes
N1 C7 C6 124.0(5) yes
N1 C8 C13 113.5(5) yes
N1 C8 C9 126.7(5) yes
C9 C8 C13 119.8(5) yes
C8 C9 C10 118.7(5) yes
C9 C10 C11 121.4(5) yes
C10 C11 C12 120.5(6) yes
C11 C12 C13 118.7(5) yes
C8 C13 C12 120.9(5) yes
N2 C13 C12 123.5(4) yes
N2 C13 C8 115.4(4) yes
N2 C14 C21 106.6(4) yes
N2 C14 C15 110.2(4) yes
C15 C14 C21 109.9(4) yes
C14 C15 C20 119.5(4) yes
C14 C15 C16 121.2(4) yes
C16 C15 C20 119.3(4) yes
C15 C16 C17 122.0(5) yes
C16 C17 C18 118.5(5) yes
C17 C18 C19 120.5(5) yes
C18 C19 C20 121.6(6) yes
C15 C20 C19 118.2(5) yes
O2 C20 C19 118.9(5) yes
O2 C20 C15 122.9(4) yes
C14 C21 C31 116.1(4) yes
C14 C21 C22 117.2(4) yes
C22 C21 C31 126.5(4) yes
MO1` C22 C21 113.1(3) yes
MO1 C22 C21 97.7(3) yes
MO1 C22 MO1` 64.3(1) yes
C21 C22 C41 114.8(4) yes
MO1` C22 C41 125.8(3) yes
MO1 C22 C41 130.0(3) yes
MO1 C22` MO1` 64.3(1) yes
C21 C31 C36 120.1(4) yes
C21 C31 C32 121.2(5) yes
C32 C31 C36 118.7(5) yes
C31 C32 C33 121.1(5) yes
C32 C33 C34 119.4(6) yes
C33 C34 C35 120.5(6) yes
C34 C35 C36 120.0(6) yes
C31 C36 C35 120.3(5) yes
C22 C41 C46 118.0(4) yes
C22 C41 C42 122.8(4) yes
C42 C41 C46 118.9(4) yes
C41 C42 C43 119.9(5) yes
C42 C43 C44 120.4(5) yes
C43 C44 C45 120.0(6) yes
C44 C45 C46 119.8(5) yes
C41 C46 C45 120.9(5) yes
O3A C51A C52A 108(1) yes
C51A C52A C53A 104(1) yes
C52A C53A C54A 103(1) yes
O3A C54A C53A 104(1) yes
O3B C51B C52B 103(3) yes
C51B C52B C53B 104(3) yes
C52B C53B C54B 107(3) yes
O3B C54B C53B 104(2) yes
O3C C51C C52C 95(2) yes
C51C C52C C53C 107(2) yes
C52C C53C C54C 98(2) yes
O3C C54C C53C 107(2) yes

loop_
_geom_bond_atom_site_label_1
_geom_bond_atom_site_label_2
_geom_bond_distance
_geom_bond_publ_flag
MO1 MO1` 2.5440(5) yes
MO1 O1 2.007(3) yes
MO1 O2` 2.003(3) yes
MO1 N1 2.220(4) yes
MO1 N2 2.114(4) yes
MO1 N2` 2.176(3) yes
MO1 C22 2.528(5) yes
MO1 C22` 2.226(5) yes
MO1` O2 2.003(3) yes
MO1` N2 2.176(3) yes
MO1` N2` 2.114(4) yes
MO1` C22 2.226(5) yes
MO1` C22` 2.528(5) yes
O1 C1 1.320(6) yes
O2 C20 1.336(6) yes
O3A C51A 1.41(1) yes
O3A C54A 1.43(2) yes
O3B C51B 1.42(3) yes
O3B C54B 1.42(3) yes
O3C C51C 1.43(3) yes
O3C C54C 1.43(3) yes
N1 C7 1.295(6) yes
N1 C8 1.407(7) yes
N2 C13 1.441(5) yes
N2 C14 1.494(6) yes
C1 C2 1.396(8) yes
C1 C6 1.412(8) yes
C2 C3 1.362(9) yes
C3 C4 1.40(1) yes
C4 C5 1.37(1) yes
C5 C6 1.410(7) yes
C6 C7 1.434(8) yes
C8 C9 1.407(8) yes
C8 C13 1.391(7) yes
C9 C10 1.380(9) yes
C10 C11 1.39(1) yes
C11 C12 1.385(8) yes
C12 C13 1.401(7) yes
C14 C15 1.503(7) yes
C14 C21 1.502(6) yes
C15 C16 1.383(7) yes
C15 C20 1.400(7) yes
C16 C17 1.382(7) yes
C17 C18 1.38(0) yes
C18 C19 1.373(9) yes
C19 C20 1.392(7) yes
C21 C22 1.354(7) yes
C21 C31 1.483(7) yes
C22 C41 1.503(6) yes
C31 C32 1.390(7) yes
C31 C36 1.390(8) yes
C32 C33 1.380(9) yes
C33 C34 1.38(1) yes
C34 C35 1.38(1) yes
C35 C36 1.384(9) yes
C41 C42 1.387(7) yes
C41 C46 1.387(7) yes
C42 C43 1.393(8) yes
C43 C44 1.38(1) yes
C44 C45 1.374(8) yes
C45 C46 1.385(8) yes
C51A C52A 1.53(2) yes
C52A C53A 1.53(2) yes
C53A C54A 1.55(2) yes
C51B C52B 1.54(5) yes
C52B C53B 1.54(6) yes
C53B C54B 1.54(4) yes
C51C C52C 1.54(4) yes
C52C C53C 1.53(3) yes
C53C C54C 1.54(4) yes
